data_9004985
loop_
_publ_author_name
'Topa, D.'
'Makovicky, E.'

_publ_section_title
;
 The crystal structure of paderaite, Cu7(X0.33Pb1.33Bi11.33)Sum13S22,
 with X = Cu or Ag: New data and interpretation
;
_journal_name_full 'The Canadian Mineralogist'
_journal_page_first 481
_journal_page_last 495
_journal_paper_doi 10.2113/gscanmin.44.2.481
_journal_volume 44
_journal_year 2006
_chemical_compound_source 'Swartberg, South Africa'
_chemical_formula_sum 'Bi11.34 Cu7.32 Pb1.34 S22'
_chemical_name_mineral Paderaite
_space_group_IT_number 11
_symmetry_space_group_name_Hall '-P 2yb'
_symmetry_space_group_name_H-M 'P 1 21/m 1'
_cell_angle_alpha 90
_cell_angle_beta 105.525
_cell_angle_gamma 90
_cell_length_a 17.573
_cell_length_b 3.9426
_cell_length_c 28.423
_cell_formula_units_Z 2
_cell_volume 1897.389
_database_code_amcsd 0006088
_exptl_crystal_density_diffrn 6.683
_cod_original_formula_sum 'Cu7.32 Pb1.34 Bi11.34 S22'
_cod_database_code 9004985

loop_
_space_group_symop_operation_xyz
x,y,z
x,1/2-y,z
-x,1/2+y,-z
-x,-y,-z

loop_
_atom_site_label
_atom_site_fract_x
_atom_site_fract_y
_atom_site_fract_z
_atom_site_occupancy
Cu1 0.37080 0.25000 0.30580 1.00000
Cu2 0.33960 0.25000 0.49060 1.00000
Cu3 0.31190 0.25000 0.06520 1.00000
Cu4 0.22860 0.75000 0.25440 1.00000
Cu5 0.16160 0.25000 0.51040 1.00000
Cu6 0.13350 0.25000 0.69680 1.00000
Cu7 0.41870 0.25000 0.00020 1.00000
Pb 0.34249 0.25000 0.18024 1.00000
Bi1 0.27356 0.75000 0.62010 1.00000
Bi2 0.29351 0.75000 0.77480 0.83000
Pb2 0.29351 0.75000 0.77480 0.17000
Bi3b 0.28975 0.75000 0.92193 0.68000
Cu8b 0.23585 0.75000 0.93998 0.32000
Bi4 0.22882 0.75000 0.38128 1.00000
Bi5 0.12012 0.25000 0.82221 1.00000
Bi6 0.10540 0.75000 0.00493 1.00000
Bi7 0.09656 0.25000 0.13544 0.83000
Pb7 0.09656 0.25000 0.13544 0.17000
Bi8 0.05403 0.25000 0.28183 1.00000
Bi9 0.01533 0.75000 0.57052 1.00000
Bi10 0.48293 0.75000 0.42963 1.00000
Bi11 0.45939 0.25000 0.71975 1.00000
Bi12 0.48079 0.25000 0.87746 1.00000
S1 0.43130 0.75000 0.64940 1.00000
S2 0.47530 0.75000 0.79880 1.00000
S3 0.47110 0.75000 0.94460 1.00000
S4 0.36620 0.75000 0.10370 1.00000
S5 0.37970 0.75000 0.26550 1.00000
S6 0.38390 0.25000 0.38690 1.00000
S7 0.41190 0.75000 0.49860 1.00000
S8 0.28870 0.25000 0.56140 1.00000
S9 0.29290 0.25000 0.70440 1.00000
S10 0.29870 0.25000 0.84520 1.00000
S11 0.28910 0.25000 0.98160 1.00000
S12 0.20530 0.75000 0.17150 1.00000
S13 0.20460 0.25000 0.29280 1.00000
S14 0.21260 0.25000 0.43980 1.00000
S15 0.11260 0.25000 0.61480 1.00000
S16 0.13280 0.75000 0.74150 1.00000
S17 0.12450 0.75000 0.88760 1.00000
S18 0.00480 0.75000 0.05580 1.00000
S19 0.03370 0.75000 0.20470 1.00000
S20 0.07390 0.75000 0.35220 1.00000
S21 0.08940 0.75000 0.50330 1.00000
S22 0.17880 0.25000 0.06630 1.00000

loop_
_cod_related_entry_id
_cod_related_entry_database
_cod_related_entry_code
1 AMCSD 0006088
